data_4060639
_journal_name_full Organometallics
_journal_paper_doi 10.1021/om0508132
_journal_year 2006
_chemical_formula_sum 'C17 H11 O9 Os3 Sb'
_chemical_formula_weight 1051.61
_space_group_IT_number 14
_symmetry_cell_setting monoclinic
_symmetry_space_group_name_Hall '-P 2ybc'
_symmetry_space_group_name_H-M 'P 1 21/c 1'
_cell_angle_alpha 90.00
_cell_angle_beta 96.605(2)
_cell_angle_gamma 90.00
_cell_formula_units_Z 4
_cell_length_a 16.3554(14)
_cell_length_b 10.2881(9)
_cell_length_c 13.2426(11)
_cell_measurement_temperature 223(2)
_cell_volume 2213.5(3)
_diffrn_ambient_temperature 223(2)
_exptl_crystal_density_diffrn 3.156
_cod_depositor_comments
;
The following automatic conversions were performed:
'_symmetry_cell_setting' value 'Monoclinic' changed to 'monoclinic'
according to '/home/saulius/struct/CIF-dictionaries/cif_core.dic'
dictionary named 'cif_core.dic' version 2.4.1 from 2010-06-29.

Automatic conversion script
Id: cif_fix_enum 1527 2010-12-29 10:47:43Z saulius 
;
_cod_original_sg_symbol_H-M 'P 21/c'
_cod_database_code 4060639

loop_
_symmetry_equiv_pos_as_xyz
'x, y, z'
'-x, y+1/2, -z+1/2'
'-x, -y, -z'
'x, -y-1/2, z-1/2'

loop_
_atom_site_label
_atom_site_type_symbol
_atom_site_fract_x
_atom_site_fract_y
_atom_site_fract_z
_atom_site_U_iso_or_equiv
_atom_site_adp_type
_atom_site_occupancy
_atom_site_symmetry_multiplicity
_atom_site_calc_flag
_atom_site_refinement_flags
_atom_site_disorder_assembly
_atom_site_disorder_group
Os1 Os 0.16298(4) 0.64023(6) 0.16279(5) 0.02034(18) Uani 1 1 d . . .
Os2 Os 0.34989(4) 0.38947(6) 0.22939(5) 0.02191(18) Uani 1 1 d . . .
Os3 Os 0.20029(4) 0.43114(6) 0.31500(5) 0.01831(17) Uani 1 1 d . . .
H13 H 0.1945 0.6089 0.2981 0.040 Uiso 1 1 d R . .
Sb4 Sb 0.32072(7) 0.61747(11) 0.14339(8) 0.0233(3) Uani 1 1 d . . .
O11 O 0.1343(9) 0.6962(17) -0.0623(10) 0.054(4) Uani 1 1 d . . .
O12 O 0.1970(12) 0.9207(13) 0.2349(12) 0.060(5) Uani 1 1 d . . .
O13 O -0.0197(8) 0.6560(14) 0.1954(11) 0.043(3) Uani 1 1 d . . .
O21 O 0.4443(10) 0.3166(18) 0.0536(12) 0.064(5) Uani 1 1 d . . .
O22 O 0.4838(10) 0.5214(19) 0.3744(14) 0.072(5) Uani 1 1 d . . .
O23 O 0.3843(9) 0.1200(13) 0.3224(11) 0.046(4) Uani 1 1 d . . .
O31 O 0.0275(8) 0.4598(14) 0.3793(10) 0.042(3) Uani 1 1 d . . .
O32 O 0.3055(11) 0.5258(15) 0.5031(11) 0.060(5) Uani 1 1 d . . .
O33 O 0.2080(9) 0.1533(11) 0.3952(10) 0.038(3) Uani 1 1 d . . .
C1 C 0.1595(10) 0.4306(16) 0.1422(12) 0.0218(14) Uiso 1 1 d . . .
C2 C 0.2292(10) 0.3426(16) 0.1588(12) 0.0218(14) Uiso 1 1 d . . .
C3 C 0.2109(10) 0.2074(16) 0.1357(12) 0.0218(14) Uiso 1 1 d . . .
H3 H 0.2532 0.1463 0.1515 0.026 Uiso 1 1 calc R . .
C4 C 0.1385(10) 0.1639(16) 0.0937(12) 0.0218(14) Uiso 1 1 d . . .
H4 H 0.1327 0.0757 0.0757 0.026 Uiso 1 1 calc R . .
C5 C 0.0707(10) 0.2471(16) 0.0758(12) 0.0218(14) Uiso 1 1 d . . .
H5 H 0.0186 0.2160 0.0492 0.026 Uiso 1 1 calc R . .
C6 C 0.0837(10) 0.3769(16) 0.0989(12) 0.0218(14) Uiso 1 1 d . . .
H6 H 0.0389 0.4339 0.0849 0.026 Uiso 1 1 calc R . .
C11 C 0.1446(12) 0.6763(19) 0.0235(15) 0.035(4) Uiso 1 1 d . . .
C12 C 0.1823(12) 0.821(2) 0.2070(15) 0.036(4) Uiso 1 1 d . . .
C13 C 0.0472(12) 0.6453(18) 0.1837(14) 0.031(4) Uiso 1 1 d . . .
C21 C 0.4097(12) 0.3453(19) 0.1207(15) 0.035(4) Uiso 1 1 d . . .
C22 C 0.4363(12) 0.4691(19) 0.3236(14) 0.033(4) Uiso 1 1 d . . .
C23 C 0.3684(12) 0.2207(19) 0.2891(15) 0.035(4) Uiso 1 1 d . . .
C31 C 0.0903(11) 0.4515(17) 0.3530(13) 0.028(4) Uiso 1 1 d . . .
C32 C 0.2669(13) 0.494(2) 0.4320(16) 0.040(5) Uiso 1 1 d . . .
C33 C 0.2052(10) 0.2571(16) 0.3637(12) 0.023(4) Uiso 1 1 d . . .
C41 C 0.3503(13) 0.632(2) -0.0067(15) 0.039(5) Uiso 1 1 d . . .
H41A H 0.3375 0.7190 -0.0324 0.059 Uiso 1 1 calc R . .
H41B H 0.3185 0.5691 -0.0492 0.059 Uiso 1 1 calc R . .
H41C H 0.4085 0.6152 -0.0077 0.059 Uiso 1 1 calc R . .
C42 C 0.3927(13) 0.773(2) 0.2112(17) 0.048(5) Uiso 1 1 d . . .
H42A H 0.4460 0.7398 0.2397 0.072 Uiso 1 1 calc R . .
H42B H 0.3649 0.8112 0.2647 0.072 Uiso 1 1 calc R . .
H42C H 0.4001 0.8378 0.1601 0.072 Uiso 1 1 calc R . .

loop_
_atom_site_aniso_label
_atom_site_aniso_U_11
_atom_site_aniso_U_22
_atom_site_aniso_U_33
_atom_site_aniso_U_23
_atom_site_aniso_U_13
_atom_site_aniso_U_12
Os1 0.0255(4) 0.0161(3) 0.0198(3) 0.0036(2) 0.0047(3) 0.0033(3)
Os2 0.0196(3) 0.0221(4) 0.0238(4) 0.0033(3) 0.0014(3) 0.0022(3)
Os3 0.0251(4) 0.0158(3) 0.0144(3) 0.0011(2) 0.0036(2) 0.0002(3)
Sb4 0.0235(6) 0.0210(6) 0.0259(6) 0.0032(5) 0.0039(5) -0.0033(5)
O11 0.058(10) 0.074(11) 0.031(8) 0.032(8) 0.004(7) 0.015(8)
O12 0.117(15) 0.018(7) 0.048(9) -0.002(7) 0.017(9) 0.003(8)
O13 0.024(7) 0.049(9) 0.059(9) 0.005(7) 0.016(6) 0.015(6)
O21 0.068(11) 0.086(13) 0.044(9) 0.009(9) 0.028(8) 0.034(10)
O22 0.052(10) 0.075(13) 0.080(13) -0.014(10) -0.028(9) -0.004(9)
O23 0.053(9) 0.031(8) 0.053(9) 0.017(7) 0.000(7) 0.016(7)
O31 0.033(8) 0.052(9) 0.044(8) 0.018(7) 0.016(6) 0.018(7)
O32 0.086(12) 0.050(10) 0.040(9) 0.002(7) -0.016(8) -0.033(9)
O33 0.064(9) 0.015(6) 0.038(8) 0.004(5) 0.014(7) -0.004(6)

loop_
_geom_bond_atom_site_label_1
_geom_bond_atom_site_label_2
_geom_bond_distance
_geom_bond_site_symmetry_2
_geom_bond_publ_flag
Os1 C11 1.87(2) . ?
Os1 C13 1.946(19) . ?
Os1 C12 1.96(2) . ?
Os1 C1 2.174(16) . ?
Os1 Sb4 2.6324(13) . ?
Os1 Os3 2.9631(9) . ?
Os2 C21 1.89(2) . ?
Os2 C23 1.92(2) . ?
Os2 C22 1.95(2) . ?
Os2 C2 2.140(16) . ?
Os2 Sb4 2.6272(13) . ?
Os2 Os3 2.8449(9) . ?
Os3 C32 1.90(2) . ?
Os3 C33 1.902(17) . ?
Os3 C31 1.934(18) . ?
Os3 C1 2.309(16) . ?
Os3 C2 2.357(16) . ?
Sb4 C41 2.10(2) . ?
Sb4 C42 2.12(2) . ?
O11 C11 1.15(2) . ?
O12 C12 1.11(2) . ?
O13 C13 1.13(2) . ?
O21 C21 1.15(2) . ?
O22 C22 1.11(2) . ?
O23 C23 1.14(2) . ?
O31 C31 1.13(2) . ?
O32 C32 1.12(2) . ?
O33 C33 1.15(2) . ?
C1 C6 1.42(2) . ?
C1 C2 1.45(2) . ?
C2 C3 1.45(2) . ?
C3 C4 1.33(2) . ?
C4 C5 1.40(2) . ?
C5 C6 1.38(2) . ?
